data_9011904
loop_
_publ_author_name
'Saf'yanov, Y. N.'
'Vasil'eva, N. O.'
'Golovachev, V. P.'
'Kuz'min, E. A.'
'Belov, N. V.'

_publ_section_title
;
 The crystal structure of lamprophyllite
;
_journal_name_full 'Soviet Physics Doklady'
_journal_page_first 207
_journal_page_last 209
_journal_volume 28
_journal_year 1983
_chemical_compound_source 'Kola Peninsula, Russia'
_chemical_formula_sum 'Ba0.667 Ca F0.667 Fe H0.667 K0.667 Mn0.5 Na O17.333 Si4 Sr0.667 Ti2.5'
_chemical_name_mineral Lamprophyllite
_space_group_IT_number 12
_symmetry_space_group_name_Hall '-C 2y'
_symmetry_space_group_name_H-M 'C 1 2/m 1'
_cell_angle_alpha 90
_cell_angle_beta 96.75
_cell_angle_gamma 90
_cell_formula_units_Z 2
_cell_length_a 19.431
_cell_length_b 7.086
_cell_length_c 5.392
_cell_volume 737.268
_database_code_amcsd 0015612
_exptl_crystal_density_diffrn 3.807
_cod_original_formula_sum 'Na Ca Mn.5 Fe Ti2.5 (Sr.667 Ba.667 K.667) Si4 O17.333 F.667 H.667'
_cod_database_code 9011904

loop_
_space_group_symop_operation_xyz
x,y,z
1/2+x,1/2+y,z
x,-y,z
1/2+x,1/2-y,z
-x,y,-z
1/2-x,1/2+y,-z
-x,-y,-z
1/2-x,1/2-y,-z

loop_
_atom_site_label
_atom_site_fract_x
_atom_site_fract_y
_atom_site_fract_z
_atom_site_occupancy
_atom_site_U_iso_or_equiv
_atom_site_type_symbol
_atom_site_attached_hydrogens
NaM2 0.00000 0.00000 0.00000 0.50000 0.01545 Na 0
CaM2 0.00000 0.00000 0.00000 0.50000 0.01545 Ca 0
NaM3 0.00000 0.25910 0.50000 0.25000 0.01570 Na 0
MnM3 0.00000 0.25910 0.50000 0.25000 0.01570 Mn 0
CaM3 0.00000 0.25910 0.50000 0.25000 0.01570 Ca 0
FeM3 0.00000 0.25910 0.50000 0.25000 0.01570 Fe 0
TiM4 0.00000 0.50000 0.00000 0.50000 0.01406 Ti 0
FeM4 0.00000 0.50000 0.00000 0.50000 0.01406 Fe 0
SrM1 0.28410 0.00000 0.26290 0.33333 0.01077 Sr 0
BaM1 0.28410 0.00000 0.26290 0.33333 0.01077 Ba 0
KM1 0.28410 0.00000 0.26290 0.33333 0.01077 K 0
Ti 0.14930 0.00000 0.70690 1.00000 0.00038 Ti 0
Si 0.14250 0.28390 0.20450 1.00000 0.00063 Si 0
O1 0.05970 0.29500 0.17200 1.00000 0.00431 O 0
O2 0.17390 0.18900 0.46700 1.00000 0.00519 O 0
O3 0.17410 0.18700 0.97100 1.00000 0.00798 O 0
O4 0.17490 0.50000 0.21700 1.00000 0.00443 O 0
O5 0.06210 0.00000 0.66500 1.00000 0.01191 O 0
O6 0.44330 0.00000 0.27300 0.33333 0.01089 O 0
O-H6 0.44330 0.00000 0.27300 0.33333 0.01089 O 1
F6 0.44330 0.00000 0.27300 0.33333 0.01089 F 0

loop_
_cod_changelog_entry_id
_cod_changelog_entry_author
_cod_changelog_entry_date
_cod_changelog_entry_text
1
;cod-tools version 3.8.0
Id: cif_guess_AMCSD_atom_types 9581 2023-05-17 12:35:41Z saulius
;
2023-05-21T08:54:14+03:00
;Derived atom types and hydrogen counts
from atom names that follow the AMCSD naming convention
(Wat == water, O-H == hydroxyl).
;

loop_
_cod_related_entry_id
_cod_related_entry_database
_cod_related_entry_code
1 AMCSD 0015612
